data_7116356
loop_
_publ_author_name
'Di-ming Chen'
'Wei Shi'
'Peng Cheng'

_publ_section_title
;
 A cage-based cationic body-centered tetragonal metal-organic framework:
 single-crystal to single-crystal transformation and selective uptake of
 organic dyes
;
_journal_name_full Chem.Commun.
_journal_page_first 370
_journal_paper_doi 10.1039/C4CC07357F
_journal_volume 51
_journal_year 2015
_chemical_formula_moiety 'C43 H60 Cl Cu4 N12 O19, 3(N O3)'
_chemical_formula_sum 'C43 H60 Cl Cu4 N15 O28'
_chemical_formula_weight 1524.67
_chemical_name_systematic
;
 ? 
;
_space_group_crystal_system tetragonal
_space_group_IT_number 128
_space_group_name_Hall '-P 4 2n'
_space_group_name_H-M_alt 'P 4/m n c'
_symmetry_space_group_name_Hall '-P 4 2n'
_symmetry_space_group_name_H-M 'P 4/m n c'
_atom_sites_solution_hydrogens geom
_atom_sites_solution_primary direct
_atom_sites_solution_secondary difmap
_audit_creation_date 2014-10-30
_audit_creation_method
;
Olex2 1.2
(compiled 2014.09.19 svn.r3010 for OlexSys, GUI svn.r4874)
;
_cell_angle_alpha 90.00
_cell_angle_beta 90.00
_cell_angle_gamma 90.00
_cell_formula_units_Z 2
_cell_length_a 13.3088(4)
_cell_length_b 13.3088(4)
_cell_length_c 20.4387(8)
_cell_measurement_reflns_used 1252
_cell_measurement_temperature 129.70(10)
_cell_measurement_theta_max 28.2230
_cell_measurement_theta_min 3.6360
_cell_volume 3620.2(2)
_computing_cell_refinement
'CrysAlisPro, Agilent Technologies, Version 1.171.36.28 (release 01-02-2013 CrysAlis171 .NET) (compiled Feb 1 2013,16:14:44)'
_computing_data_collection
'CrysAlisPro, Agilent Technologies, Version 1.171.36.28 (release 01-02-2013 CrysAlis171 .NET) (compiled Feb 1 2013,16:14:44)'
_computing_data_reduction
'CrysAlisPro, Agilent Technologies, Version 1.171.36.28 (release 01-02-2013 CrysAlis171 .NET) (compiled Feb 1 2013,16:14:44)'
_computing_molecular_graphics 'Olex2 (Dolomanov et al., 2009)'
_computing_publication_material 'Olex2 (Dolomanov et al., 2009)'
_computing_structure_refinement 'XL (Sheldrick, 2008)'
_computing_structure_solution 'SHELXS-97 (Sheldrick, 1990)'
_diffrn_ambient_temperature 130(2)
_diffrn_measured_fraction_theta_full 0.998
_diffrn_measured_fraction_theta_max 0.998
_diffrn_measurement_details
'#__ type_ start__ end____ width___ exp.time_ 1 omega 24.00 59.00 1.0000 25.0000 omega____ theta____ kappa____ phi______ frames - 18.0372 -99.0000 -30.0000 35 #__ type_ start__ end____ width___ exp.time_ 2 omega 49.00 76.00 1.0000 25.0000 omega____ theta____ kappa____ phi______ frames - 18.0372 178.0000 60.0000 27 #__ type_ start__ end____ width___ exp.time_ 3 omega -12.00 19.00 1.0000 25.0000 omega____ theta____ kappa____ phi______ frames - 18.0372 -57.0000 0.0000 31 #__ type_ start__ end____ width___ exp.time_ 4 omega 12.00 71.00 1.0000 25.0000 omega____ theta____ kappa____ phi______ frames - 18.0372 77.0000 -120.0000 59 #__ type_ start__ end____ width___ exp.time_ 5 omega -54.00 44.00 1.0000 25.0000 omega____ theta____ kappa____ phi______ frames - 18.0372 -37.0000 60.0000 98'
_diffrn_radiation_monochromator mirror
_diffrn_radiation_type MoK\a
_diffrn_radiation_wavelength 0.71073
_diffrn_reflns_av_R_equivalents 0.1002
_diffrn_reflns_av_unetI/netI 0.0403
_diffrn_reflns_limit_h_max 15
_diffrn_reflns_limit_h_min -15
_diffrn_reflns_limit_k_max 15
_diffrn_reflns_limit_k_min -15
_diffrn_reflns_limit_l_max 24
_diffrn_reflns_limit_l_min -24
_diffrn_reflns_number 26058
_diffrn_reflns_theta_full 25.00
_diffrn_reflns_theta_max 25.00
_diffrn_reflns_theta_min 2.94
_diffrn_source 'SuperNova (Mo) X-ray Source'
_exptl_absorpt_coefficient_mu 1.278
_exptl_absorpt_correction_T_max 0.784
_exptl_absorpt_correction_T_min 0.784
_exptl_absorpt_correction_type multi-scan
_exptl_crystal_colour green
_exptl_crystal_colour_primary green
_exptl_crystal_density_diffrn 1.399
_exptl_crystal_density_method 'not measured'
_exptl_crystal_description block
_exptl_crystal_F_000 1560
_exptl_crystal_size_max 0.2
_exptl_crystal_size_mid 0.2
_exptl_crystal_size_min 0.2
_platon_squeeze_details
;
The remaining solvent molecules were disordered and assigned as 14 MeOH molecules per unit cell according to the TGA and elemental analysis results. The contributions of these disordered solvent to the scattering values have been removed by using the PLATON SQUEEZE program. The total  unit  cell include 14 MeOH molecules (18e*14=256e), SQUEEZE result reveals that 228 electrons were removed from the unit cell. This discrepancy might be owing to the moderate quality of low angle data caused by the disordered framework.
;
_refine_diff_density_max 1.088
_refine_diff_density_min -0.906
_refine_diff_density_rms 0.117
_refine_ls_extinction_method none
_refine_ls_goodness_of_fit_ref 1.168
_refine_ls_hydrogen_treatment constr
_refine_ls_matrix_type full
_refine_ls_number_parameters 152
_refine_ls_number_reflns 1653
_refine_ls_number_restraints 57
_refine_ls_restrained_S_all 1.202
_refine_ls_R_factor_all 0.0740
_refine_ls_R_factor_gt 0.0632
_refine_ls_shift/su_max 0.000
_refine_ls_shift/su_mean 0.000
_refine_ls_structure_factor_coef Fsqd
_refine_ls_weighting_details 'calc w=1/[\s^2^(Fo^2^)+(0.0891P)^2^+7.3836P] where P=(Fo^2^+2Fc^2^)/3'
_refine_ls_weighting_scheme calc
_refine_ls_wR_factor_gt 0.1673
_refine_ls_wR_factor_ref 0.1754
_reflns_number_gt 1456
_reflns_number_total 1653
_reflns_threshold_expression >2sigma(I)
_cod_data_source_file c4cc07357f2.cif
_cod_data_source_block 1-MeOH
_cod_database_code 7116356
_reflns_odcompleteness_completeness 99.75
_reflns_odcompleteness_iscentric 1
_reflns_odcompleteness_theta 26.32
_olex2_refinement_description
;
1. Others
 Fixed Sof: N3(0.5) N4(0.5) C1B(0.5) O1(0.5) H1A(0.5) H1B(0.5) C0AA(0.5)
 C7(0.5) H7(0.5) C8(0.5) H8(0.5) C1AA(0.5) H1AA(0.5) C9(0.5) H9(0.5) C2(0.5)
 H2(0.5) C4(0.5) H4(0.5) C3(0.5) O6(0.5) O4(0.5) N1A(0.5) O2(0.75) O0AA(0.375)
 N2(0.375)
 Fixed U12: Cl2(0)
 Fixed U13: Cu1(0) Cl2(0) O0AA(0) N2(0)
 Fixed U23: Cu1(0) Cl2(0) O0AA(0) N2(0)
 Fixed Uiso: H1A(0.119) H1B(0.119) H7(0.064) H8(0.077) H1AA(0.1) H9(0.11)
 H2(0.038) H4(0.038)
 Fixed X: Cl2(0) H1A(0.0022) H1B(0.0997) H7(0.3937) H8(0.2198) H1AA(0.1693)
 H9(0.2871) H2(-0.0592) H4(0.1079) O0AA(0) N2(0)
 Fixed Y: Cl2(0) H1A(0.3862) H1B(0.3845) H7(0.1607) H8(0.3832) H1AA(0.327)
 H9(0.0576) H2(0.3) H4(0.289) O0AA(0.5) N2(0.5)
 Fixed Z: Cu1(0.5) Cl2(0.5) H1A(0.4487) H1B(0.4967) H7(0.2897) H8(0.246)
 H1AA(0.3479) H9(0.3136) H2(0.3668) H4(0.3697)
;
_olex2_submission_special_instructions 'No special instructions were received'

loop_
_space_group_symop_id
_space_group_symop_operation_xyz
1 'x, y, z'
2 '-y, x, z'
3 '-x, -y, z'
4 'y, -x, z'
5 'x+1/2, -y+1/2, -z+1/2'
6 '-x+1/2, y+1/2, -z+1/2'
7 'y+1/2, x+1/2, -z+1/2'
8 '-y+1/2, -x+1/2, -z+1/2'
9 '-x, -y, -z'
10 'y, -x, -z'
11 'x, y, -z'
12 '-y, x, -z'
13 '-x-1/2, y-1/2, z-1/2'
14 'x-1/2, -y-1/2, z-1/2'
15 '-y-1/2, -x-1/2, z-1/2'
16 'y-1/2, x-1/2, z-1/2'

loop_
_atom_site_label
_atom_site_type_symbol
_atom_site_fract_x
_atom_site_fract_y
_atom_site_fract_z
_atom_site_U_iso_or_equiv
_atom_site_adp_type
_atom_site_occupancy
_atom_site_calc_flag
_atom_site_disorder_assembly
_atom_site_disorder_group
_atom_site_site_symmetry_order
_atom_site_refinement_flags_posn
_atom_site_refinement_flags_adp
_atom_site_refinement_flags_occupancy
Cu1 Cu 0.01707(6) 0.19180(6) 0.5000 0.0233(3) Uani 1 d . . 2 S T P
Cl2 Cl 0.0000 0.0000 0.5000 0.0308(8) Uani 1 d . . 8 S T P
N3 N 0.1304(18) 0.1744(14) 0.4351(10) 0.032(3) Uani 0.50 d A 1 1 D . .
N4 N -0.0928(15) 0.1929(14) 0.4336(9) 0.032(3) Uani 0.50 d A 1 1 D . .
C1B C 0.2216(13) 0.1853(13) 0.3443(10) 0.032(13) Uani 0.50 d A 2 1 D . .
O1 O 0.0316(9) 0.3659(7) 0.4864(2) 0.079(3) Uani 0.50 d A . 1 D U .
H1A H 0.0022 0.3862 0.4487 0.119 Uiso 0.50 d . . 1 GR . .
H1B H 0.0997 0.3845 0.4967 0.119 Uiso 0.50 d . . 1 GR . .
C0AA C 0.2510(6) 0.2164(7) 0.2810(4) 0.036(2) Uani 0.50 d . . 1 D . .
C7 C 0.3482(7) 0.1953(8) 0.2619(5) 0.053(4) Uani 0.50 d B 2 1 D . .
H7 H 0.3937 0.1607 0.2897 0.064 Uiso 0.50 calc B 2 1 R . .
C8 C 0.2334(8) 0.3162(8) 0.2595(5) 0.065(5) Uani 0.50 d . . 1 D . .
H8 H 0.2198 0.3832 0.2460 0.077 Uiso 0.50 calc C . 1 R . .
C1AA C 0.2042(10) 0.2815(12) 0.3202(6) 0.083(5) Uani 0.50 d A 2 1 D . .
H1AA H 0.1693 0.3270 0.3479 0.100 Uiso 0.50 calc A 2 1 R . .
C9 C 0.2727(10) 0.1243(11) 0.3000(5) 0.092(6) Uani 0.50 d A 2 1 D . .
H9 H 0.2871 0.0576 0.3136 0.110 Uiso 0.50 calc A 2 1 R . .
C2 C -0.1029(8) 0.2465(7) 0.3787(5) 0.0319(16) Uani 0.50 d A 1 1 . . .
H2 H -0.0592 0.3000 0.3668 0.038 Uiso 0.50 calc A 1 1 R . .
C4 C 0.1430(8) 0.2290(8) 0.3801(5) 0.0319(16) Uani 0.50 d A 1 1 . U .
H4 H 0.1079 0.2890 0.3697 0.038 Uiso 0.50 calc A 1 1 R . .
C3 C 0.1845(8) 0.1480(11) 0.4055(6) 0.037(3) Uani 0.50 d A 2 1 . . .
O6 O 0.1129(13) 0.1992(11) 0.4274(7) 0.031(3) Uani 0.50 d A 2 1 . . .
O4 O -0.0741(13) 0.2211(11) 0.4268(7) 0.038(3) Uani 0.50 d A 2 1 . . .
N1A N 0.2160(15) 0.1832(13) 0.3411(11) 0.034(11) Uani 0.50 d A 1 1 . U .
O2 O 0.0368(8) 0.4296(7) 0.3156(6) 0.131(4) Uani 0.75 d . . 1 D . .
O0AA O 0.0000 0.5000 0.3997(11) 0.251(10) Uani 0.75 d . . 2 DS TU P
N2 N 0.0000 0.5000 0.3416(10) 0.166(7) Uani 0.75 d . . 2 DS T P

loop_
_atom_site_aniso_label
_atom_site_aniso_U_11
_atom_site_aniso_U_22
_atom_site_aniso_U_33
_atom_site_aniso_U_23
_atom_site_aniso_U_13
_atom_site_aniso_U_12
Cu1 0.0292(5) 0.0313(5) 0.0093(5) 0.000 0.000 0.0006(3)
Cl2 0.0291(11) 0.0291(11) 0.0343(19) 0.000 0.000 0.000
N3 0.037(7) 0.041(8) 0.018(5) 0.016(5) -0.003(5) 0.005(5)
N4 0.037(7) 0.041(8) 0.018(5) 0.016(5) -0.003(5) 0.005(5)
C1B 0.05(2) 0.035(17) 0.014(12) 0.009(9) 0.013(10) 0.004(11)
O1 0.137(8) 0.066(5) 0.035(8) -0.001(4) 0.006(5) 0.004(5)
C0AA 0.043(7) 0.044(7) 0.020(5) 0.006(5) 0.006(5) 0.000(5)
C7 0.053(8) 0.076(10) 0.030(8) 0.023(7) 0.014(6) 0.026(8)
C8 0.101(12) 0.046(8) 0.047(9) 0.026(7) 0.038(10) 0.026(8)
C1AA 0.114(14) 0.081(11) 0.054(9) 0.023(9) 0.032(9) 0.035(9)
C9 0.120(14) 0.098(12) 0.058(9) 0.049(9) 0.048(9) 0.071(11)
C2 0.043(4) 0.031(4) 0.022(4) 0.011(3) 0.000(3) -0.004(3)
C4 0.043(4) 0.031(4) 0.022(4) 0.011(3) 0.000(3) -0.004(3)
C3 0.034(7) 0.050(8) 0.026(7) -0.008(7) 0.006(5) -0.013(6)
O6 0.033(7) 0.037(7) 0.024(6) 0.014(5) 0.004(4) 0.010(4)
O4 0.046(7) 0.046(8) 0.023(5) 0.019(5) -0.005(5) -0.004(5)
N1A 0.033(13) 0.037(14) 0.032(13) 0.009(8) 0.004(8) 0.003(8)
O2 0.140(8) 0.070(6) 0.182(10) -0.002(6) 0.019(7) 0.036(5)
O0AA 0.319(16) 0.215(14) 0.219(16) 0.000 0.000 -0.013(12)
N2 0.226(15) 0.124(13) 0.148(14) 0.000 0.000 -0.012(12)

loop_
_atom_type_symbol
_atom_type_description
_atom_type_scat_dispersion_real
_atom_type_scat_dispersion_imag
_atom_type_scat_source
C C 0.0033 0.0016 'International Tables Vol C Tables 4.2.6.8 and 6.1.1.4'
H H 0.0000 0.0000 'International Tables Vol C Tables 4.2.6.8 and 6.1.1.4'
Cl Cl 0.1484 0.1585 'International Tables Vol C Tables 4.2.6.8 and 6.1.1.4'
Cu Cu 0.3201 1.2651 'International Tables Vol C Tables 4.2.6.8 and 6.1.1.4'
N N 0.0061 0.0033 'International Tables Vol C Tables 4.2.6.8 and 6.1.1.4'
O O 0.0106 0.0060 'International Tables Vol C Tables 4.2.6.8 and 6.1.1.4'

loop_
_geom_angle_atom_site_label_1
_geom_angle_atom_site_label_2
_geom_angle_atom_site_label_3
_geom_angle
_geom_angle_site_symmetry_1
_geom_angle_site_symmetry_3
N3 Cu1 Cl2 87.2(6) 11_556 .
N3 Cu1 Cl2 87.2(6) . .
N3 Cu1 N3 82.0(11) . 11_556
N3 Cu1 O1 97.5(6) 11_556 .
N3 Cu1 O1 88.5(6) . .
N3 Cu1 O1 97.5(6) . 11_556
N3 Cu1 O1 88.5(6) 11_556 11_556
N4 Cu1 Cl2 86.7(5) . .
N4 Cu1 Cl2 86.7(5) 11_556 .
N4 Cu1 N3 95.8(8) . .
N4 Cu1 N3 95.8(8) 11_556 11_556
N4 Cu1 N3 173.6(9) . 11_556
N4 Cu1 N3 173.6(9) 11_556 .
N4 Cu1 N4 85.7(11) 11_556 .
N4 Cu1 O1 88.4(5) . .
N4 Cu1 O1 88.4(5) 11_556 11_556
N4 Cu1 O1 97.7(6) 11_556 .
N4 Cu1 O1 97.7(6) . 11_556
O1 Cu1 Cl2 173.17(12) . .
O1 Cu1 Cl2 173.17(12) 11_556 .
O1 Cu1 O1 13.6(2) 11_556 .
O6 Cu1 Cl2 96.2(4) . .
O6 Cu1 Cl2 96.2(4) 11_556 .
O6 Cu1 N3 12.4(6) 11_556 11_556
O6 Cu1 N3 12.4(6) . .
O6 Cu1 N3 91.0(4) . 11_556
O6 Cu1 N3 91.0(4) 11_556 .
O6 Cu1 N4 87.8(6) . .
O6 Cu1 N4 87.8(6) 11_556 11_556
O6 Cu1 N4 172.7(7) 11_556 .
O6 Cu1 N4 172.7(7) . 11_556
O6 Cu1 O1 89.2(5) 11_556 .
O6 Cu1 O1 78.9(5) 11_556 11_556
O6 Cu1 O1 89.2(5) . 11_556
O6 Cu1 O1 78.9(5) . .
O6 Cu1 O6 98.5(9) 11_556 .
O6 Cu1 O4 79.3(7) 11_556 11_556
O6 Cu1 O4 165.6(7) 11_556 .
O6 Cu1 O4 79.3(7) . .
O6 Cu1 O4 165.6(7) . 11_556
O4 Cu1 Cl2 98.2(4) . .
O4 Cu1 Cl2 98.2(4) 11_556 .
O4 Cu1 N3 169.3(8) . 11_556
O4 Cu1 N3 169.3(8) 11_556 .
O4 Cu1 N3 89.1(7) 11_556 11_556
O4 Cu1 N3 89.1(7) . .
O4 Cu1 N4 13.7(5) . .
O4 Cu1 N4 13.7(5) 11_556 11_556
O4 Cu1 N4 93.7(4) 11_556 .
O4 Cu1 N4 93.7(4) . 11_556
O4 Cu1 O1 76.3(4) 11_556 11_556
O4 Cu1 O1 86.8(5) 11_556 .
O4 Cu1 O1 86.8(5) . 11_556
O4 Cu1 O1 76.3(4) . .
O4 Cu1 O4 99.2(10) . 11_556
Cu1 Cl2 Cu1 90.0 10_556 9_556
Cu1 Cl2 Cu1 90.0 . 2
Cu1 Cl2 Cu1 180.0 . 9_556
Cu1 Cl2 Cu1 90.0 9_556 2
Cu1 Cl2 Cu1 90.0 . 10_556
Cu1 Cl2 Cu1 180.0 10_556 2
N4 N3 Cu1 124.0(12) 4 .
C4 N3 Cu1 125.3(10) . .
C4 N3 N4 109.5(15) . 4
N3 N4 Cu1 124.2(11) 2 .
C2 N4 Cu1 130.4(10) . .
C2 N4 N3 105.3(15) . 2
C1AA C1B C9 112.8(18) . .
C1AA C1B C3 124.7(14) . .
C9 C1B C3 122.2(14) . .
C7 C0AA C7 39.7(8) . 8
C7 C0AA C8 122.1(9) . 8
C7 C0AA N1A 120.1(10) . .
C8 C0AA C7 104.3(9) 8 8
N1A C0AA C7 121.5(10) . 8
N1A C0AA C8 117.7(11) . 8
C0AA C7 C9 116.4(10) . 8
C1AA C8 C0AA 117.1(11) . 8
C8 C1AA C1B 125.4(16) . .
C7 C9 C1B 126.1(14) 8 .
N4 C2 N1A 112.9(13) . 2
N3 C4 N1A 109.1(13) . .
O6 C3 C1B 112.6(14) . .
O4 C3 C1B 117.9(13) 4 .
O4 C3 O6 129.4(16) 4 .
C3 O6 Cu1 137.6(11) . .
C3 O4 Cu1 135.5(10) 2 .
C0AA N1A C4 126.9(13) . .
C2 N1A C0AA 130.0(13) 4 .
C2 N1A C4 103.0(15) 4 .
O2 N2 O2 126.7(19) . 3_565
O2 N2 O0AA 116.6(10) . .
O2 N2 O0AA 116.6(10) 3_565 .

loop_
_geom_bond_atom_site_label_1
_geom_bond_atom_site_label_2
_geom_bond_distance
_geom_bond_site_symmetry_2
Cu1 Cl2 2.5627(8) .
Cu1 N3 2.02(2) 11_556
Cu1 N3 2.02(2) .
Cu1 N4 1.99(2) .
Cu1 N4 1.99(2) 11_556
Cu1 O1 2.341(9) .
Cu1 O1 2.341(9) 11_556
Cu1 O6 1.959(17) 11_556
Cu1 O6 1.959(17) .
Cu1 O4 1.966(17) .
Cu1 O4 1.966(17) 11_556
Cl2 Cu1 2.5627(8) 2
Cl2 Cu1 2.5627(8) 10_556
Cl2 Cu1 2.5627(8) 9_556
N3 N4 1.368(10) 4
N3 C4 1.35(2) .
N4 N3 1.368(10) 2
N4 C2 1.34(2) .
C1B C1AA 1.391(11) .
C1B C9 1.393(11) .
C1B C3 1.43(2) .
C0AA C7 1.380(9) .
C0AA C7 1.421(12) 8
C0AA C8 1.390(9) 8
C0AA N1A 1.38(2) .
C7 C9 1.384(9) 8
C8 C0AA 1.390(9) 8
C8 C1AA 1.381(10) .
C9 C7 1.384(9) 8
C2 N1A 1.38(2) 2
C4 N1A 1.40(2) .
C3 O6 1.255(19) .
C3 O4 1.18(2) 4
O4 C3 1.18(2) 2
N1A C2 1.38(2) 4
O2 N2 1.183(7) .
O0AA N2 1.188(10) .
N2 O2 1.183(7) 3_565

loop_
_platon_squeeze_void_nr
_platon_squeeze_void_average_x
_platon_squeeze_void_average_y
_platon_squeeze_void_average_z
_platon_squeeze_void_volume
_platon_squeeze_void_count_electrons
_platon_squeeze_void_content
1 0.000 0.000 0.000 708 114 ' '
2 0.500 0.500 0.500 708 114 ' '
